data_2230613
loop_
_publ_author_name
'Ben Moussa, Imen'
'Belkhiria, Mohamed Salah'
'Najmudin, Shabir'
'Bonifacio, Cecilia'
'Nasri, Habib'

_publ_section_title
;
 Substitutional disorder in
 bis[(cyanato-\k<i>O</i>)/hydroxido(0.5/0.5)](5,10,15,20-tetraphenylporphyrinato-\k^4^<i>N</i>)tin(IV)
;
_journal_coeditor_code DN2696
_journal_issue 7
_journal_name_full 'Acta Crystallographica Section E'
_journal_page_first m903
_journal_page_last m904
_journal_paper_doi 10.1107/S1600536811021544
_journal_volume 67
_journal_year 2011
_chemical_formula_iupac '[Sn (C44 H28 N4) (C N O) (O H)]'
_chemical_formula_moiety 'C45 H29 N5 O2 Sn'
_chemical_formula_sum 'C45 H29 N5 O2 Sn'
_chemical_formula_weight 790.42
_chemical_name_systematic
bis[(cyanato-\k<i>O</i>)/hydroxido(0.5/0.5)](5,10,15,20-tetraphenylporphyrinato-\k^4^<i>N</i>)tin(IV)
_space_group_IT_number 14
_symmetry_cell_setting monoclinic
_symmetry_space_group_name_Hall '-P 2ybc'
_symmetry_space_group_name_H-M 'P 1 21/c 1'
_atom_sites_solution_hydrogens geom
_atom_sites_solution_primary direct
_atom_sites_solution_secondary difmap
_audit_creation_method SHELXL-97
_cell_angle_alpha 90.00
_cell_angle_beta 114.251(2)
_cell_angle_gamma 90.00
_cell_formula_units_Z 2
_cell_length_a 11.2943(6)
_cell_length_b 12.6972(7)
_cell_length_c 13.0711(7)
_cell_measurement_reflns_used 27811
_cell_measurement_temperature 293(2)
_cell_measurement_theta_max 32.17
_cell_measurement_theta_min 2.55
_cell_volume 1709.06(16)
_computing_cell_refinement 'SAINT (Bruker, 2007)'
_computing_data_collection 'APEX2 (Bruker, 2007)'
_computing_data_reduction 'SAINT (Bruker, 2007)'
_computing_molecular_graphics 'ORTEPIII (Burnett & Johnson, 1996) and ORTEP-3 for Windows (Farrugia, 1997)'
_computing_publication_material 'publCIF (Westrip 2010)'
_computing_structure_refinement 'SHELXL97 (Sheldrick, 2008)'
_computing_structure_solution 'SIR2004 (Burla <i>et al.</i>, 2005)'
_diffrn_ambient_temperature 293(2)
_diffrn_measured_fraction_theta_full 0.991
_diffrn_measured_fraction_theta_max 0.991
_diffrn_measurement_device_type 'Bruker APEXII CCD area-detector'
_diffrn_measurement_method '\f and \w'
_diffrn_radiation_monochromator graphite
_diffrn_radiation_source 'fine-focus sealed tube'
_diffrn_radiation_type MoK\a
_diffrn_radiation_wavelength 0.71073
_diffrn_reflns_av_R_equivalents 0.0279
_diffrn_reflns_av_sigmaI/netI 0.0235
_diffrn_reflns_limit_h_max 15
_diffrn_reflns_limit_h_min -16
_diffrn_reflns_limit_k_max 18
_diffrn_reflns_limit_k_min 0
_diffrn_reflns_limit_l_max 19
_diffrn_reflns_limit_l_min 0
_diffrn_reflns_number 27811
_diffrn_reflns_theta_full 32.17
_diffrn_reflns_theta_max 32.17
_diffrn_reflns_theta_min 2.55
_exptl_absorpt_coefficient_mu 0.797
_exptl_absorpt_correction_T_max 0.954
_exptl_absorpt_correction_T_min 0.870
_exptl_absorpt_correction_type multi-scan
_exptl_absorpt_process_details '(SADABS; Bruker, 2007)'
_exptl_crystal_colour purple
_exptl_crystal_density_diffrn 1.536
_exptl_crystal_density_method 'not measured'
_exptl_crystal_description Prism
_exptl_crystal_F_000 800
_exptl_crystal_size_max 0.20
_exptl_crystal_size_mid 0.18
_exptl_crystal_size_min 0.12
_refine_diff_density_max 0.727
_refine_diff_density_min -1.342
_refine_ls_extinction_method none
_refine_ls_goodness_of_fit_ref 1.134
_refine_ls_hydrogen_treatment constr
_refine_ls_matrix_type full
_refine_ls_number_parameters 250
_refine_ls_number_reflns 5968
_refine_ls_number_restraints 0
_refine_ls_restrained_S_all 1.134
_refine_ls_R_factor_all 0.0461
_refine_ls_R_factor_gt 0.0393
_refine_ls_shift/su_max 0.000
_refine_ls_shift/su_mean 0.000
_refine_ls_structure_factor_coef Fsqd
_refine_ls_weighting_details 'calc w=1/[\s^2^(Fo^2^)+(0.0357P)^2^+1.5751P] where P=(Fo^2^+2Fc^2^)/3'
_refine_ls_weighting_scheme calc
_refine_ls_wR_factor_gt 0.0938
_refine_ls_wR_factor_ref 0.0967
_reflns_number_gt 5241
_reflns_number_total 5968
_reflns_threshold_expression I>2\s(I)
_cod_data_source_file dn2696.cif
_cod_data_source_block I
_cod_original_sg_symbol_H-M 'P 21/c '
_cod_database_code 2230613
_cod_database_fobs_code 2230613

loop_
_symmetry_equiv_pos_as_xyz
'x, y, z'
'-x, y+1/2, -z+1/2'
'-x, -y, -z'
'x, -y-1/2, z-1/2'

loop_
_atom_site_type_symbol
_atom_site_label
_atom_site_fract_x
_atom_site_fract_y
_atom_site_fract_z
_atom_site_U_iso_or_equiv
_atom_site_adp_type
_atom_site_calc_flag
_atom_site_refinement_flags
_atom_site_occupancy
_atom_site_symmetry_multiplicity
_atom_site_disorder_assembly
_atom_site_disorder_group
Sn Sn1 0.5000 0.0000 0.5000 0.02969(7) Uani d S 1 2 . .
N N2 0.50052(16) 0.15106(14) 0.43522(13) 0.0276(3) Uani d . 1 1 A .
N N1 0.63300(16) 0.04991(14) 0.65913(13) 0.0269(3) Uani d . 1 1 A .
O O1 0.65060(16) -0.03859(15) 0.45502(15) 0.0389(4) Uani d P 0.50 1 A 1
N N3 0.8546(4) 0.0655(5) 0.5244(4) 0.0513(12) Uani d P 0.50 1 A 1
C C23 0.7509(6) 0.0155(5) 0.4921(5) 0.0479(13) Uani d P 0.50 1 A 1
O O2 0.65060(16) -0.03859(15) 0.45502(15) 0.0389(4) Uani d P 0.50 1 A 2
H H2A 0.6917 -0.0883 0.4933 0.058 Uiso d PR 0.50 1 A 2
C C1 0.68716(18) -0.01306(15) 0.75191(15) 0.0245(3) Uani d . 1 1 . .
C C2 0.78155(19) 0.04888(16) 0.84031(15) 0.0259(4) Uani d . 1 1 A .
H H2 0.8319 0.0262 0.9130 0.031 Uiso calc R 1 1 . .
C C3 0.78367(19) 0.14687(17) 0.79813(16) 0.0274(4) Uani d . 1 1 . .
H H3 0.8360 0.2030 0.8365 0.033 Uiso calc R 1 1 A .
C C4 0.68969(18) 0.14729(16) 0.68298(16) 0.0262(4) Uani d . 1 1 A .
C C5 0.66400(19) 0.23239(16) 0.60800(16) 0.0266(4) Uani d . 1 1 . .
C C6 0.57669(19) 0.23375(16) 0.49389(16) 0.0268(4) Uani d . 1 1 A .
C C7 0.55237(19) 0.32147(16) 0.41809(17) 0.0284(4) Uani d . 1 1 . .
H H7 0.5903 0.3878 0.4360 0.034 Uiso calc R 1 1 A .
C C8 0.46382(19) 0.29004(16) 0.31546(16) 0.0279(4) Uani d . 1 1 A .
H H8 0.4310 0.3306 0.2505 0.033 Uiso calc R 1 1 . .
C C9 0.43046(18) 0.18217(16) 0.32611(15) 0.0253(4) Uani d . 1 1 . .
C C10 0.65856(18) -0.11936(16) 0.75997(15) 0.0247(3) Uani d . 1 1 . .
C C11 0.73248(19) -0.17185(16) 0.87048(15) 0.0251(3) Uani d . 1 1 . .
C C12 0.8373(2) -0.23659(18) 0.88507(17) 0.0314(4) Uani d . 1 1 A .
H H12 0.8602 -0.2483 0.8253 0.038 Uiso calc R 1 1 . .
C C13 0.9080(2) -0.2840(2) 0.98771(19) 0.0376(5) Uani d . 1 1 . .
H H13 0.9778 -0.3274 0.9964 0.045 Uiso calc R 1 1 A .
C C14 0.8756(2) -0.2673(2) 1.07638(18) 0.0387(5) Uani d . 1 1 A .
H H14 0.9238 -0.2986 1.1454 0.046 Uiso calc R 1 1 . .
C C15 0.7702(3) -0.2033(2) 1.06295(18) 0.0393(5) Uani d . 1 1 . .
H H15 0.7475 -0.1924 1.1229 0.047 Uiso calc R 1 1 A .
C C16 0.6988(2) -0.15561(19) 0.96030(17) 0.0334(4) Uani d . 1 1 A .
H H16 0.6285 -0.1128 0.9516 0.040 Uiso calc R 1 1 . .
C C17 0.74361(19) 0.32920(16) 0.65294(17) 0.0280(4) Uani d . 1 1 A .
C C18 0.8459(2) 0.35026(19) 0.62357(18) 0.0341(4) Uani d . 1 1 . .
H H18 0.8621 0.3061 0.5740 0.041 Uiso calc R 1 1 A .
C C19 0.9245(2) 0.4378(2) 0.6684(2) 0.0448(6) Uani d . 1 1 A .
H H19 0.9926 0.4522 0.6481 0.054 Uiso calc R 1 1 . .
C C20 0.9024(3) 0.5030(2) 0.7422(3) 0.0563(8) Uani d . 1 1 . .
H H20 0.9560 0.5608 0.7725 0.068 Uiso calc R 1 1 A .
C C21 0.8015(4) 0.4829(2) 0.7712(3) 0.0622(9) Uani d . 1 1 A .
H H21 0.7861 0.5275 0.8208 0.075 Uiso calc R 1 1 . .
C C22 0.7216(3) 0.3962(2) 0.7270(3) 0.0490(6) Uani d . 1 1 . .
H H22 0.6530 0.3831 0.7472 0.059 Uiso calc R 1 1 A .

loop_
_atom_site_aniso_label
_atom_site_aniso_U_11
_atom_site_aniso_U_22
_atom_site_aniso_U_33
_atom_site_aniso_U_12
_atom_site_aniso_U_13
_atom_site_aniso_U_23
Sn1 0.03022(10) 0.02873(10) 0.02008(9) -0.01209(8) 0.00016(7) 0.00446(7)
N2 0.0283(8) 0.0275(8) 0.0206(7) -0.0088(6) 0.0037(6) 0.0030(6)
N1 0.0266(7) 0.0268(8) 0.0208(7) -0.0068(6) 0.0031(6) 0.0026(6)
O1 0.0350(8) 0.0416(9) 0.0396(9) 0.0014(7) 0.0149(7) 0.0072(7)
N3 0.037(2) 0.076(4) 0.044(2) -0.013(2) 0.0184(19) -0.005(2)
C23 0.048(3) 0.055(3) 0.040(3) 0.001(2) 0.017(2) 0.005(2)
O2 0.0350(8) 0.0416(9) 0.0396(9) 0.0014(7) 0.0149(7) 0.0072(7)
C1 0.0231(8) 0.0279(9) 0.0195(7) -0.0017(7) 0.0057(6) 0.0009(6)
C2 0.0249(8) 0.0288(9) 0.0202(7) -0.0008(7) 0.0055(6) -0.0021(7)
C3 0.0247(8) 0.0305(10) 0.0224(8) -0.0054(7) 0.0049(7) -0.0033(7)
C4 0.0240(8) 0.0283(9) 0.0221(8) -0.0063(7) 0.0054(6) -0.0011(7)
C5 0.0257(8) 0.0256(9) 0.0248(8) -0.0073(7) 0.0066(7) -0.0009(7)
C6 0.0257(8) 0.0264(9) 0.0241(8) -0.0074(7) 0.0060(7) 0.0018(7)
C7 0.0287(9) 0.0254(9) 0.0280(9) -0.0068(7) 0.0085(7) 0.0032(7)
C8 0.0283(9) 0.0278(9) 0.0254(8) -0.0035(7) 0.0088(7) 0.0053(7)
C9 0.0247(8) 0.0268(9) 0.0217(7) -0.0038(7) 0.0068(6) 0.0031(6)
C10 0.0237(8) 0.0288(9) 0.0196(7) -0.0027(7) 0.0070(6) 0.0020(6)
C11 0.0268(8) 0.0247(8) 0.0199(7) -0.0035(7) 0.0056(6) 0.0005(6)
C12 0.0309(9) 0.0356(11) 0.0238(8) 0.0024(8) 0.0072(7) -0.0005(7)
C13 0.0311(10) 0.0377(12) 0.0327(10) 0.0004(9) 0.0017(8) 0.0033(9)
C14 0.0376(11) 0.0405(12) 0.0259(9) -0.0074(10) 0.0008(8) 0.0086(8)
C15 0.0485(13) 0.0441(13) 0.0249(9) -0.0062(11) 0.0148(9) 0.0042(9)
C16 0.0388(11) 0.0375(11) 0.0264(9) 0.0011(9) 0.0159(8) 0.0033(8)
C17 0.0271(8) 0.0241(9) 0.0266(8) -0.0052(7) 0.0049(7) 0.0009(7)
C18 0.0323(10) 0.0344(11) 0.0311(10) -0.0076(8) 0.0084(8) 0.0010(8)
C19 0.0340(11) 0.0420(13) 0.0462(13) -0.0153(10) 0.0042(10) 0.0105(11)
C20 0.0528(16) 0.0293(12) 0.0615(18) -0.0169(11) -0.0019(13) -0.0039(12)
C21 0.067(2) 0.0404(16) 0.075(2) -0.0133(14) 0.0255(18) -0.0291(15)
C22 0.0483(14) 0.0454(15) 0.0580(16) -0.0131(12) 0.0265(13) -0.0187(12)

loop_
_atom_type_symbol
_atom_type_description
_atom_type_scat_dispersion_real
_atom_type_scat_dispersion_imag
_atom_type_scat_source
C C 0.0033 0.0016 'International Tables Vol C Tables 4.2.6.8 and 6.1.1.4'
H H 0.0000 0.0000 'International Tables Vol C Tables 4.2.6.8 and 6.1.1.4'
N N 0.0061 0.0033 'International Tables Vol C Tables 4.2.6.8 and 6.1.1.4'
O O 0.0106 0.0060 'International Tables Vol C Tables 4.2.6.8 and 6.1.1.4'
Cl Cl 0.1484 0.1585 'International Tables Vol C Tables 4.2.6.8 and 6.1.1.4'
Fe Fe 0.3463 0.8444 'International Tables Vol C Tables 4.2.6.8 and 6.1.1.4'

loop_
_geom_angle_atom_site_label_1
_geom_angle_atom_site_label_2
_geom_angle_atom_site_label_3
_geom_angle_site_symmetry_1
_geom_angle_site_symmetry_3
_geom_angle
_geom_angle_publ_flag
O2 Sn1 O1 3_656 3_656 0.00(4) ?
O2 Sn1 O1 3_656 . 180.0 ?
O1 Sn1 O1 3_656 . 180.0 ?
O2 Sn1 N2 3_656 3_656 87.88(7) ?
O1 Sn1 N2 3_656 3_656 87.88(7) ?
O1 Sn1 N2 . 3_656 92.12(7) ?
O2 Sn1 N2 3_656 . 92.12(7) ?
O1 Sn1 N2 3_656 . 92.12(7) ?
O1 Sn1 N2 . . 87.88(7) ?
N2 Sn1 N2 3_656 . 180.0 ?
O2 Sn1 N1 3_656 . 89.10(7) ?
O1 Sn1 N1 3_656 . 89.10(7) ?
O1 Sn1 N1 . . 90.90(7) ?
N2 Sn1 N1 3_656 . 89.75(6) ?
N2 Sn1 N1 . . 90.25(6) ?
O2 Sn1 N1 3_656 3_656 90.90(7) ?
O1 Sn1 N1 3_656 3_656 90.90(7) ?
O1 Sn1 N1 . 3_656 89.10(7) ?
N2 Sn1 N1 3_656 3_656 90.25(6) ?
N2 Sn1 N1 . 3_656 89.75(6) ?
N1 Sn1 N1 . 3_656 180.0 ?
C6 N2 C9 . . 108.73(16) ?
C6 N2 Sn1 . . 125.33(13) ?
C9 N2 Sn1 . . 125.86(13) ?
C4 N1 C1 . . 109.20(15) ?
C4 N1 Sn1 . . 125.12(13) ?
C1 N1 Sn1 . . 125.33(13) ?
C23 O1 Sn1 . . 118.8(3) ?
C23 O1 H2A . . 89.5 ?
Sn1 O1 H2A . . 109.4 ?
O1 C23 N3 . . 175.3(6) ?
O1 C23 H2A . . 33.6 ?
N3 C23 H2A . . 144.8 ?
N1 C1 C10 . . 126.57(17) ?
N1 C1 C2 . . 107.80(17) ?
C10 C1 C2 . . 125.62(17) ?
C3 C2 C1 . . 107.66(16) ?
C3 C2 H2 . . 126.2 ?
C1 C2 H2 . . 126.2 ?
C2 C3 C4 . . 107.30(17) ?
C2 C3 H3 . . 126.3 ?
C4 C3 H3 . . 126.3 ?
N1 C4 C5 . . 126.31(17) ?
N1 C4 C3 . . 108.03(17) ?
C5 C4 C3 . . 125.64(18) ?
C4 C5 C6 . . 126.92(18) ?
C4 C5 C17 . . 116.08(16) ?
C6 C5 C17 . . 116.89(17) ?
N2 C6 C5 . . 125.89(18) ?
N2 C6 C7 . . 107.95(16) ?
C5 C6 C7 . . 126.15(18) ?
C8 C7 C6 . . 107.83(17) ?
C8 C7 H7 . . 126.1 ?
C6 C7 H7 . . 126.1 ?
C7 C8 C9 . . 107.36(17) ?
C7 C8 H8 . . 126.3 ?
C9 C8 H8 . . 126.3 ?
N2 C9 C10 . 3_656 125.74(18) ?
N2 C9 C8 . . 108.13(16) ?
C10 C9 C8 3_656 . 126.13(17) ?
C1 C10 C9 . 3_656 126.59(17) ?
C1 C10 C11 . . 116.56(16) ?
C9 C10 C11 3_656 . 116.83(17) ?
C12 C11 C16 . . 119.03(18) ?
C12 C11 C10 . . 120.18(18) ?
C16 C11 C10 . . 120.79(19) ?
C13 C12 C11 . . 120.7(2) ?
C13 C12 H12 . . 119.7 ?
C11 C12 H12 . . 119.7 ?
C14 C13 C12 . . 120.3(2) ?
C14 C13 H13 . . 119.9 ?
C12 C13 H13 . . 119.9 ?
C13 C14 C15 . . 119.8(2) ?
C13 C14 H14 . . 120.1 ?
C15 C14 H14 . . 120.1 ?
C16 C15 C14 . . 120.2(2) ?
C16 C15 H15 . . 119.9 ?
C14 C15 H15 . . 119.9 ?
C15 C16 C11 . . 120.0(2) ?
C15 C16 H16 . . 120.0 ?
C11 C16 H16 . . 120.0 ?
C18 C17 C22 . . 119.0(2) ?
C18 C17 C5 . . 119.1(2) ?
C22 C17 C5 . . 121.9(2) ?
C17 C18 C19 . . 119.8(2) ?
C17 C18 H18 . . 120.1 ?
C19 C18 H18 . . 120.1 ?
C20 C19 C18 . . 120.7(3) ?
C20 C19 H19 . . 119.7 ?
C18 C19 H19 . . 119.7 ?
C21 C20 C19 . . 119.8(2) ?
C21 C20 H20 . . 120.1 ?
C19 C20 H20 . . 120.1 ?
C20 C21 C22 . . 120.5(3) ?
C20 C21 H21 . . 119.8 ?
C22 C21 H21 . . 119.8 ?
C17 C22 C21 . . 120.3(3) ?
C17 C22 H22 . . 119.9 ?
C21 C22 H22 . . 119.9 ?

loop_
_geom_bond_atom_site_label_1
_geom_bond_atom_site_label_2
_geom_bond_site_symmetry_2
_geom_bond_distance
_geom_bond_publ_flag
Sn1 O2 3_656 2.0737(18) ?
Sn1 O1 3_656 2.0737(18) ?
Sn1 O1 . 2.0737(18) ?
Sn1 N2 3_656 2.0976(17) ?
Sn1 N2 . 2.0976(17) ?
Sn1 N1 . 2.1018(16) ?
Sn1 N1 3_656 2.1018(16) ?
N2 C6 . 1.374(2) ?
N2 C9 . 1.375(2) ?
N1 C4 . 1.368(3) ?
N1 C1 . 1.369(2) ?
O1 C23 . 1.241(6) ?
O1 H2A . 0.8202 ?
N3 C23 . 1.244(7) ?
C23 H2A . 1.4810 ?
C1 C10 . 1.402(3) ?
C1 C2 . 1.442(3) ?
C2 C3 . 1.365(3) ?
C2 H2 . 0.9300 ?
C3 C4 . 1.442(3) ?
C3 H3 . 0.9300 ?
C4 C5 . 1.407(3) ?
C5 C6 . 1.410(3) ?
C5 C17 . 1.494(3) ?
C6 C7 . 1.440(3) ?
C7 C8 . 1.363(3) ?
C7 H7 . 0.9300 ?
C8 C9 . 1.442(3) ?
C8 H8 . 0.9300 ?
C9 C10 3_656 1.408(3) ?
C10 C9 3_656 1.408(3) ?
C10 C11 . 1.496(3) ?
C11 C12 . 1.388(3) ?
C11 C16 . 1.390(3) ?
C12 C13 . 1.386(3) ?
C12 H12 . 0.9300 ?
C13 C14 . 1.368(4) ?
C13 H13 . 0.9300 ?
C14 C15 . 1.391(4) ?
C14 H14 . 0.9300 ?
C15 C16 . 1.389(3) ?
C15 H15 . 0.9300 ?
C16 H16 . 0.9300 ?
C17 C18 . 1.385(3) ?
C17 C22 . 1.386(3) ?
C18 C19 . 1.393(3) ?
C18 H18 . 0.9300 ?
C19 C20 . 1.370(5) ?
C19 H19 . 0.9300 ?
C20 C21 . 1.364(5) ?
C20 H20 . 0.9300 ?
C21 C22 . 1.390(4) ?
C21 H21 . 0.9300 ?
C22 H22 . 0.9300 ?
